data_2020194
loop_
_publ_author_name
'Kaucic, V.'
'Gaspersic-Skander, S.'
'Leban, I.'
'Gantar, D.'
'Rahten, A.'

_publ_section_title
;
 Hydrazinium(2+) bis(trifluorostannate(II)) 65041-The synthesis and
 structure of heptacobalt tetrakis (hydrogenphosphate) bis(phosphate)
;
_journal_name_full 'Acta Crystallographica C (39,1983-)'
_journal_page_first 1329
_journal_page_last 1331
_journal_volume 44
_journal_year 1988
_chemical_formula_sum 'F6 H6 N2 Sn2'
_chemical_name_systematic '(N2 H6) (Sn F3)2'
_space_group_IT_number 15
_symmetry_space_group_name_Hall '-C 2yc'
_symmetry_space_group_name_H-M 'C 1 2/c 1'
_cell_angle_alpha 90
_cell_angle_beta 108.55
_cell_angle_gamma 90
_cell_formula_units_Z 4
_cell_length_a 10.581
_cell_length_b 12.797
_cell_length_c 5.771
_cell_volume 740.825
_citation_journal_id_ASTM ACSCEE
_cod_data_source_file Kaucic_ACSCEE_1988_1644.cif
_cod_data_source_block H6F6N2Sn2
_cod_original_cell_volume 740.8248
_cod_original_formula_sum 'H6 F6 N2 Sn2'
_cod_database_code 2020194

loop_
_symmetry_equiv_pos_as_xyz
x,y,z
-x,y,-z+1/2
-x,-y,-z
x,-y,z-1/2
x+1/2,y+1/2,z
-x+1/2,y+1/2,-z+1/2
-x+1/2,-y+1/2,-z
x+1/2,-y+1/2,z-1/2

loop_
_atom_site_label
_atom_site_type_symbol
_atom_site_fract_x
_atom_site_fract_y
_atom_site_fract_z
_atom_site_occupancy
_atom_site_U_iso_or_equiv
F1 F-1 0.3244 -0.0003 0.2681 1 0.0
H3 H+1 0.476 0.165 0.533 1 0.0
Sn1 Sn+2 0.19267 0.10163 0.02288 1 0.0
H2 H+1 0.402 0.108 0.629 1 0.0
H1 H+1 0.403 0.218 0.628 1 0.0
N1 N-2 0.4495 0.162 0.6335 1 0.0
F3 F-1 0.1752 0.1631 0.345 1 0.0
F2 F-1 0.3618 0.1905 0.0856 1 0.0
